data_2103760
loop_
_publ_author_name
'Friedrich, Alexandra'
'Kunz, Martin'
'Suard, Emmanuelle'

_publ_section_title
;
 Temperature-dependent neutron powder diffraction study of the
 Ba(OD)~2~ polymorphs: a new low-temperature phase
;
_journal_issue 6
_journal_name_full 'Acta Crystallographica Section B'
_journal_page_first 747
_journal_page_last 758
_journal_paper_doi 10.1107/S0108768101013647
_journal_volume 57
_journal_year 2001
_chemical_formula_iupac 'Ba (O D)2'
_chemical_formula_moiety 'Ba, 2(O D)'
_chemical_formula_structural 'Ba (O D)2'
_chemical_formula_sum 'Ba D2 O2'
_chemical_formula_weight 3467.319
_chemical_name_systematic
;
deuterated barium hydroxide
;
_space_group_IT_number 14
_symmetry_cell_setting monoclinic
_symmetry_space_group_name_Hall '-P 2yn'
_symmetry_space_group_name_H-M 'P 1 21/n 1'
_cell_angle_alpha 90.0
_cell_angle_beta 91.3091(15)
_cell_angle_gamma 90.0
_cell_formula_units_Z 20
_cell_length_a 7.08260(18)
_cell_length_b 10.8730(3)
_cell_length_c 16.4338(4)
_cell_measurement_temperature 50
_cell_volume 1265.22(6)
_computing_cell_refinement 'GSAS (Larson and Von Dreele, 1994)'
_computing_data_reduction GSAS
_computing_molecular_graphics 'Crystal Maker, version 4.0.1 (Palmer, D.C., 1994-99)'
_computing_publication_material GSAS
_computing_structure_refinement GSAS
_diffrn_measurement_device_type 'diffractometer D 2B, ILL'
_diffrn_radiation_probe neutron
_diffrn_radiation_source 'high-flux isotope reactor'
_diffrn_radiation_type neutron
_diffrn_radiation_wavelength 1.59432
_refine_ls_extinction_method none
_refine_ls_goodness_of_fit_all 1.29
_refine_ls_number_parameters 1
_refine_ls_shift/esd_max .01258
_refine_ls_shift/esd_mean .01258
_refine_ls_structure_factor_coef rietveld
_reflns_number_gt 2466
_cod_data_source_file os0074.cif
_cod_data_source_block a50
_cod_original_cell_volume 1265.22(5)
_cod_original_sg_symbol_H-M 'P 21/n'
_cod_original_formula_sum 'D2 O2 Ba1'
_cod_database_code 2103760

loop_
_symmetry_equiv_pos_as_xyz
+x,+y,+z
-x+1/2,+y+1/2,-z+1/2
-x,-y,-z
+x+1/2,-y+1/2,+z+1/2

loop_
_atom_site_label
_atom_site_fract_x
_atom_site_fract_y
_atom_site_fract_z
_atom_site_U_iso_or_equiv
_atom_site_thermal_displace_type
_atom_site_occupancy
Ba1 .4323(9) .3244(6) .2461(4) .00607 Uiso 1.0
Ba2 .9097(10) .4743(6) .3742(4) .00438 Uiso 1.0
Ba3 .4331(9) .3287(7) .4869(4) .00183 Uiso 1.0
O1 .3737(9) .0752(5) .2484(4) .01048 Uiso 1.0
O2 .8150(8) .3260(5) .2484(4) .01178 Uiso 1.0
O3 .5077(9) .5099(7) .3599(3) .00614 Uiso 1.0
O4 .1577(9) .2909(7) .3729(4) .00804 Uiso 1.0
O5 .6584(8) .2253(6) .3916(4) .00269 Uiso 1.0
O6 .2917(9) .0581(6) .4769(4) .00472 Uiso 1.0
D1 .2587(12) .0647(6) .2211(4) .03267 Uiso 1.0
D2 .9360(9) .2876(6) .2565(4) .02834 Uiso 1.0
D3 .5457(10) .5844(7) .3321(4) .03339 Uiso 1.0
D4 .1826(10) .2077(7) .3590(4) .0263 Uiso 1.0
D5 .7358(9) .2400(6) .3431(4) .02227 Uiso 1.0
D6 .2186(9) .0486(6) .4284(4) .02014 Uiso 1.0
Ba2A .4201(9) .0190(6) .6248(4) .00136 Uiso 1.0
Ba3A .9321(9) .1701(7) .5079(4) .00137 Uiso 1.0
O3A .0305(8) .0006(6) .6307(4) .00308 Uiso 1.0
O4A .6669(8) .2073(6) .6165(4) .00285 Uiso 1.0
O5A .1661(9) .2869(7) .6055(4) .00738 Uiso 1.0
O6A .7918(9) .4509(6) .5240(4) .00544 Uiso 1.0
D3A .0125(11) .9352(8) .6650(5) .0326 Uiso 1.0
D4A .6537(10) .2871(8) .6365(4) .03146 Uiso 1.0
D5A .2407(9) .2577(6) .6514(4) .02178 Uiso 1.0
D6A .7201(9) .4487(6) .5718(4) .02461 Uiso 1.0

loop_
_atom_type_symbol
_atom_type_description
_atom_type_scat_source
Ba Ba 'Koster & Yelon (1982), Neutron Diffraction Newsletter'
O O 'Koster & Yelon (1982), Neutron Diffraction Newsletter'
D D 'Koster & Yelon (1982), Neutron Diffraction Newsletter'
